data_7237900
loop_
_publ_author_name
'Kukhta, Nadzeya A.'
'Higginbotham, Heather F.'
'Matulaitis, Tomas'
'Danos, Andrew'
'Bismillah, Aisha N.'
'Haase, Nils'
'Etherington, Marc K.'
'Yufit, Dmitry S.'
'McGonigal, Paul R.'
'Gra\<zulevi\<cius, Juozas Vidas'
'Monkman, Andrew P.'

_publ_section_title
;
 Revealing resonance effects and intramolecular dipole interactions in the
 positional isomers of benzonitrile-core thermally activated delayed
 fluorescence materials
;
_journal_issue 30
_journal_name_full 'Journal of Materials Chemistry C'
_journal_page_first 9184
_journal_paper_doi 10.1039/C9TC02742D
_journal_volume 7
_journal_year 2019
_chemical_formula_moiety 'C30 H34 N2'
_chemical_formula_sum 'C30 H34 N2'
_chemical_formula_weight 422.59
_space_group_crystal_system monoclinic
_space_group_IT_number 14
_space_group_name_Hall '-P 2ybc'
_space_group_name_H-M_alt 'P 1 21/c 1'
_atom_sites_solution_hydrogens geom
_atom_sites_solution_primary direct
_audit_creation_date 2019-03-01
_audit_creation_method
;
Olex2 1.2-beta
(compiled 2018.05.29 svn.r3508 for OlexSys, GUI svn.r5506)
;
_audit_update_record
;
2019-05-20 deposited with the CCDC.	2019-06-28 downloaded from the CCDC.
;
_cell_angle_alpha 90
_cell_angle_beta 98.270(4)
_cell_angle_gamma 90
_cell_formula_units_Z 4
_cell_length_a 10.5606(10)
_cell_length_b 13.2594(12)
_cell_length_c 17.6725(16)
_cell_measurement_reflns_used 9932
_cell_measurement_temperature 120.0
_cell_measurement_theta_max 31.23
_cell_measurement_theta_min 2.33
_cell_volume 2448.9(4)
_computing_cell_refinement 'SAINT v8.38A (Bruker AXS, 2016)'
_computing_data_collection 'APEX3 v.2017.3_0 (Bruker AXS, 2017)'
_computing_data_reduction 'SAINT v8.38A (Bruker AXS, 2016)'
_computing_molecular_graphics 'Olex2 (Dolomanov et al., 2009)'
_computing_publication_material 'Olex2 (Dolomanov et al., 2009)'
_computing_structure_refinement 'ShelXL (Sheldrick, 2015)'
_computing_structure_solution 'XS (Sheldrick, 2008)'
_diffrn_ambient_temperature 120.0
_diffrn_detector 'Bruker PHOTON 100 CMOS'
_diffrn_detector_area_resol_mean 10.4
_diffrn_detector_type 'CMOS sensor'
_diffrn_measured_fraction_theta_full 0.999
_diffrn_measured_fraction_theta_max 0.999
_diffrn_measurement_device '3-circle diffractometer'
_diffrn_measurement_device_type 'Bruker D8 Venture'
_diffrn_measurement_method '\f and \w scans'
_diffrn_radiation_monochromator 'focusing mirrors'
_diffrn_radiation_probe x-ray
_diffrn_radiation_type MoK\a
_diffrn_radiation_wavelength 0.71073
_diffrn_reflns_av_R_equivalents 0.0512
_diffrn_reflns_av_unetI/netI 0.0349
_diffrn_reflns_Laue_measured_fraction_full 0.999
_diffrn_reflns_Laue_measured_fraction_max 0.999
_diffrn_reflns_limit_h_max 14
_diffrn_reflns_limit_h_min -14
_diffrn_reflns_limit_k_max 18
_diffrn_reflns_limit_k_min -18
_diffrn_reflns_limit_l_max 24
_diffrn_reflns_limit_l_min -24
_diffrn_reflns_number 50071
_diffrn_reflns_point_group_measured_fraction_full 0.999
_diffrn_reflns_point_group_measured_fraction_max 0.999
_diffrn_reflns_theta_full 25.242
_diffrn_reflns_theta_max 29.000
_diffrn_reflns_theta_min 2.329
_diffrn_source 'microfocus sealed X-ray tube'
_diffrn_source_type 'Incoatec I\mS microsource'
_diffrn_standards_number 0
_exptl_absorpt_coefficient_mu 0.066
_exptl_absorpt_correction_T_max 1.0000
_exptl_absorpt_correction_T_min 0.9460
_exptl_absorpt_correction_type multi-scan
_exptl_absorpt_process_details
'SADABS-2016/2 (Bruker,2016/2) was used for absorption correction. wR2(int) was 0.0970 before and 0.0442 after correction. The Ratio of minimum to maximum transmission is 0.9460. The \l/2 correction factor is Not present.'
_exptl_crystal_colour 'clear colourless'
_exptl_crystal_colour_lustre clear
_exptl_crystal_colour_primary colourless
_exptl_crystal_density_diffrn 1.146
_exptl_crystal_description prism
_exptl_crystal_F_000 912
_exptl_crystal_size_max 0.22
_exptl_crystal_size_mid 0.13
_exptl_crystal_size_min 0.11
_refine_diff_density_max 0.344
_refine_diff_density_min -0.304
_refine_diff_density_rms 0.048
_refine_ls_extinction_method none
_refine_ls_goodness_of_fit_ref 1.023
_refine_ls_hydrogen_treatment constr
_refine_ls_matrix_type full
_refine_ls_number_parameters 297
_refine_ls_number_reflns 6501
_refine_ls_number_restraints 0
_refine_ls_restrained_S_all 1.023
_refine_ls_R_factor_all 0.0729
_refine_ls_R_factor_gt 0.0470
_refine_ls_shift/su_max 0.001
_refine_ls_shift/su_mean 0.000
_refine_ls_structure_factor_coef Fsqd
_refine_ls_weighting_details 'w=1/[\s^2^(Fo^2^)+(0.0580P)^2^+0.9090P] where P=(Fo^2^+2Fc^2^)/3'
_refine_ls_weighting_scheme calc
_refine_ls_wR_factor_gt 0.1112
_refine_ls_wR_factor_ref 0.1240
_reflns_Friedel_coverage 0.000
_reflns_number_gt 4762
_reflns_number_total 6501
_reflns_threshold_expression 'I > 2\s(I)'
_cod_data_source_file c9tc02742d2.cif
_cod_data_source_block para_3_19srv079
_cod_database_code 7237900
_shelx_shelxl_version_number 2017/1
_shelx_space_group_comment
;
The symmetry employed for this shelxl refinement is uniquely defined
by the following loop, which should always be used as a source of
symmetry information in preference to the above space-group names.
They are only intended as comments.
;
_shelx_estimated_absorpt_t_max 0.993
_shelx_estimated_absorpt_t_min 0.986
_computing_bruker_data_scaling 'SADABS V2012/1 (Bruker AXS Inc.)'
_olex2_refinement_description
;
1. Fixed Uiso
 At 1.2 times of:
  All C(H) groups
 At 1.5 times of:
  All C(H,H,H) groups
2.a Aromatic/amide H refined with riding coordinates:
 C2(H2), C3(H3), C5(H5), C9(H9), C11(H11), C12(H12), C25(H25), C26(H26),
 C28(H28), C29(H29)
2.b Idealised Me refined as rotating group:
 C14(H14A,H14B,H14C), C15(H15A,H15B,H15C), C17(H17A,H17B,H17C), C18(H18A,H18B,
 H18C), C19(H19A,H19B,H19C), C21(H21A,H21B,H21C), C22(H22A,H22B,H22C), C23(H23A,
 H23B,H23C)
;
_olex2_submission_special_instructions 'No special instructions were received'

loop_
_space_group_symop_operation_xyz
'x, y, z'
'-x, y+1/2, -z+1/2'
'-x, -y, -z'
'x, -y-1/2, z-1/2'

loop_
_atom_site_label
_atom_site_type_symbol
_atom_site_fract_x
_atom_site_fract_y
_atom_site_fract_z
_atom_site_U_iso_or_equiv
_atom_site_adp_type
_atom_site_occupancy
_atom_site_site_symmetry_order
_atom_site_calc_flag
_atom_site_refinement_flags_posn
N1 N 0.24402(10) 0.90104(7) 0.48861(6) 0.0171(2) Uani 1 1 d .
N2 N 0.30263(16) 1.40205(10) 0.56032(8) 0.0447(4) Uani 1 1 d .
C1 C 0.29612(11) 0.83297(9) 0.54556(7) 0.0143(2) Uani 1 1 d .
C2 C 0.36168(12) 0.86847(9) 0.61486(7) 0.0173(2) Uani 1 1 d .
H2 H 0.371977 0.939049 0.622711 0.021 Uiso 1 1 calc R
C3 C 0.41186(12) 0.80253(9) 0.67225(7) 0.0177(3) Uani 1 1 d .
H3 H 0.455169 0.828689 0.718972 0.021 Uiso 1 1 calc R
C4 C 0.39988(11) 0.69841(9) 0.66260(7) 0.0154(2) Uani 1 1 d .
C5 C 0.33659(11) 0.66469(9) 0.59230(7) 0.0154(2) Uani 1 1 d .
H5 H 0.329129 0.594008 0.584032 0.019 Uiso 1 1 calc R
C6 C 0.28383(11) 0.72861(9) 0.53368(6) 0.0133(2) Uani 1 1 d .
C7 C 0.21458(11) 0.68267(8) 0.45992(6) 0.0141(2) Uani 1 1 d .
C8 C 0.15860(11) 0.76453(9) 0.40396(6) 0.0138(2) Uani 1 1 d .
C9 C 0.08906(11) 0.73646(9) 0.33403(7) 0.0151(2) Uani 1 1 d .
H9 H 0.081703 0.666609 0.322254 0.018 Uiso 1 1 calc R
C10 C 0.02959(11) 0.80498(9) 0.28027(6) 0.0150(2) Uani 1 1 d .
C11 C 0.04152(12) 0.90645(9) 0.29974(7) 0.0167(2) Uani 1 1 d .
H11 H 0.000962 0.955569 0.265327 0.020 Uiso 1 1 calc R
C12 C 0.11118(12) 0.93758(9) 0.36817(7) 0.0161(2) Uani 1 1 d .
H12 H 0.117875 1.007515 0.379736 0.019 Uiso 1 1 calc R
C13 C 0.17171(11) 0.86770(9) 0.42040(6) 0.0140(2) Uani 1 1 d .
C14 C 0.30983(13) 0.61784(10) 0.42273(7) 0.0215(3) Uani 1 1 d .
H14A H 0.266687 0.589542 0.374599 0.032 Uiso 1 1 calc GR
H14B H 0.341586 0.562901 0.457449 0.032 Uiso 1 1 calc GR
H14C H 0.381822 0.659832 0.412482 0.032 Uiso 1 1 calc GR
C15 C 0.10408(13) 0.61557(10) 0.47908(7) 0.0213(3) Uani 1 1 d .
H15A H 0.043765 0.656675 0.503083 0.032 Uiso 1 1 calc GR
H15B H 0.138621 0.562017 0.514358 0.032 Uiso 1 1 calc GR
H15C H 0.059691 0.585397 0.431984 0.032 Uiso 1 1 calc GR
C16 C 0.45338(12) 0.62195(9) 0.72393(7) 0.0169(2) Uani 1 1 d .
C17 C 0.50572(17) 0.67297(12) 0.79940(8) 0.0346(4) Uani 1 1 d .
H17A H 0.574307 0.719729 0.791176 0.052 Uiso 1 1 calc GR
H17B H 0.539599 0.621669 0.836833 0.052 Uiso 1 1 calc GR
H17C H 0.436849 0.710284 0.818634 0.052 Uiso 1 1 calc GR
C18 C 0.56125(14) 0.56295(12) 0.69472(9) 0.0299(3) Uani 1 1 d .
H18A H 0.526465 0.524829 0.648911 0.045 Uiso 1 1 calc GR
H18B H 0.599724 0.516206 0.734464 0.045 Uiso 1 1 calc GR
H18C H 0.626592 0.610064 0.682105 0.045 Uiso 1 1 calc GR
C19 C 0.34911(14) 0.54799(12) 0.73903(8) 0.0298(3) Uani 1 1 d .
H19A H 0.278513 0.585115 0.756557 0.045 Uiso 1 1 calc GR
H19B H 0.384486 0.499671 0.778441 0.045 Uiso 1 1 calc GR
H19C H 0.317368 0.511717 0.691782 0.045 Uiso 1 1 calc GR
C20 C -0.04450(12) 0.76695(9) 0.20481(7) 0.0173(2) Uani 1 1 d .
C21 C -0.09261(14) 0.85481(11) 0.15203(7) 0.0250(3) Uani 1 1 d .
H21A H -0.148399 0.898187 0.177679 0.038 Uiso 1 1 calc GR
H21B H -0.140718 0.828313 0.104643 0.038 Uiso 1 1 calc GR
H21C H -0.019458 0.894094 0.140011 0.038 Uiso 1 1 calc GR
C22 C 0.04334(13) 0.70132(10) 0.16291(7) 0.0218(3) Uani 1 1 d .
H22A H 0.118525 0.740600 0.154212 0.033 Uiso 1 1 calc GR
H22B H -0.003347 0.679477 0.113687 0.033 Uiso 1 1 calc GR
H22C H 0.070850 0.642046 0.194134 0.033 Uiso 1 1 calc GR
C23 C -0.15950(13) 0.70431(11) 0.22178(8) 0.0256(3) Uani 1 1 d .
H23A H -0.128988 0.645739 0.253008 0.038 Uiso 1 1 calc GR
H23B H -0.208671 0.681344 0.173591 0.038 Uiso 1 1 calc GR
H23C H -0.214206 0.745883 0.249566 0.038 Uiso 1 1 calc GR
C24 C 0.25514(12) 1.00715(9) 0.50289(7) 0.0149(2) Uani 1 1 d .
C25 C 0.34803(12) 1.06240(9) 0.47303(7) 0.0174(2) Uani 1 1 d .
H25 H 0.403560 1.029811 0.442966 0.021 Uiso 1 1 calc R
C26 C 0.35986(13) 1.16510(10) 0.48701(7) 0.0201(3) Uani 1 1 d .
H26 H 0.423397 1.203268 0.466826 0.024 Uiso 1 1 calc R
C27 C 0.27726(13) 1.21163(9) 0.53111(7) 0.0191(3) Uani 1 1 d .
C28 C 0.18311(13) 1.15666(10) 0.56049(7) 0.0214(3) Uani 1 1 d .
H28 H 0.126664 1.189107 0.590030 0.026 Uiso 1 1 calc R
C29 C 0.17274(13) 1.05403(10) 0.54613(7) 0.0197(3) Uani 1 1 d .
H29 H 0.108978 1.015730 0.565992 0.024 Uiso 1 1 calc R
C30 C 0.29115(15) 1.31803(10) 0.54742(8) 0.0273(3) Uani 1 1 d .

loop_
_atom_site_aniso_label
_atom_site_aniso_U_11
_atom_site_aniso_U_22
_atom_site_aniso_U_33
_atom_site_aniso_U_23
_atom_site_aniso_U_13
_atom_site_aniso_U_12
N1 0.0267(6) 0.0080(5) 0.0153(5) -0.0009(4) -0.0016(4) -0.0008(4)
N2 0.0688(11) 0.0156(6) 0.0434(8) -0.0038(6) -0.0134(7) -0.0004(6)
C1 0.0167(6) 0.0116(5) 0.0150(5) -0.0001(4) 0.0036(4) 0.0003(4)
C2 0.0225(6) 0.0103(5) 0.0186(6) -0.0031(4) 0.0013(5) -0.0014(5)
C3 0.0202(6) 0.0158(6) 0.0160(6) -0.0031(5) -0.0007(5) -0.0008(5)
C4 0.0160(6) 0.0149(6) 0.0157(5) 0.0006(4) 0.0032(4) 0.0022(4)
C5 0.0183(6) 0.0107(5) 0.0174(6) -0.0015(4) 0.0029(5) 0.0009(4)
C6 0.0159(6) 0.0110(5) 0.0133(5) -0.0019(4) 0.0025(4) -0.0004(4)
C7 0.0193(6) 0.0095(5) 0.0131(5) -0.0021(4) 0.0011(4) -0.0002(4)
C8 0.0166(6) 0.0114(5) 0.0136(5) -0.0002(4) 0.0035(4) 0.0005(4)
C9 0.0193(6) 0.0107(6) 0.0155(5) -0.0027(4) 0.0031(5) -0.0006(4)
C10 0.0149(6) 0.0171(6) 0.0133(5) -0.0016(4) 0.0031(4) 0.0001(4)
C11 0.0190(6) 0.0151(6) 0.0161(6) 0.0021(5) 0.0024(5) 0.0020(5)
C12 0.0202(6) 0.0104(5) 0.0181(6) -0.0009(4) 0.0043(5) 0.0006(5)
C13 0.0165(6) 0.0131(6) 0.0128(5) -0.0024(4) 0.0036(4) -0.0008(4)
C14 0.0303(7) 0.0163(6) 0.0176(6) -0.0029(5) 0.0022(5) 0.0081(5)
C15 0.0268(7) 0.0175(6) 0.0182(6) 0.0026(5) -0.0012(5) -0.0075(5)
C16 0.0193(6) 0.0150(6) 0.0158(6) 0.0001(4) 0.0003(5) 0.0026(5)
C17 0.0553(10) 0.0235(7) 0.0201(7) -0.0008(6) -0.0116(7) 0.0064(7)
C18 0.0270(7) 0.0318(8) 0.0317(7) 0.0075(6) 0.0069(6) 0.0136(6)
C19 0.0260(7) 0.0356(8) 0.0273(7) 0.0134(6) 0.0022(6) -0.0023(6)
C20 0.0184(6) 0.0186(6) 0.0142(5) -0.0009(5) 0.0000(4) -0.0010(5)
C21 0.0307(7) 0.0242(7) 0.0182(6) -0.0001(5) -0.0033(5) 0.0033(6)
C22 0.0258(7) 0.0225(7) 0.0171(6) -0.0045(5) 0.0029(5) -0.0007(5)
C23 0.0209(7) 0.0304(7) 0.0247(7) -0.0027(6) 0.0007(5) -0.0061(6)
C24 0.0211(6) 0.0085(5) 0.0140(5) -0.0007(4) -0.0009(4) -0.0002(4)
C25 0.0197(6) 0.0157(6) 0.0167(6) -0.0005(5) 0.0021(5) 0.0010(5)
C26 0.0223(6) 0.0156(6) 0.0209(6) 0.0029(5) -0.0017(5) -0.0039(5)
C27 0.0263(7) 0.0106(6) 0.0175(6) -0.0012(5) -0.0069(5) 0.0013(5)
C28 0.0253(7) 0.0180(6) 0.0205(6) -0.0046(5) 0.0020(5) 0.0042(5)
C29 0.0219(6) 0.0165(6) 0.0212(6) -0.0018(5) 0.0050(5) -0.0024(5)
C30 0.0384(8) 0.0150(6) 0.0245(7) -0.0010(5) -0.0088(6) 0.0009(6)

loop_
_atom_type_symbol
_atom_type_description
_atom_type_scat_dispersion_real
_atom_type_scat_dispersion_imag
_atom_type_scat_source
C C 0.0033 0.0016 'International Tables Vol C Tables 4.2.6.8 and 6.1.1.4'
H H 0.0000 0.0000 'International Tables Vol C Tables 4.2.6.8 and 6.1.1.4'
N N 0.0061 0.0033 'International Tables Vol C Tables 4.2.6.8 and 6.1.1.4'

loop_
_geom_angle_atom_site_label_1
_geom_angle_atom_site_label_2
_geom_angle_atom_site_label_3
_geom_angle
C1 N1 C24 119.46(10)
C13 N1 C1 121.49(10)
C13 N1 C24 118.82(10)
C2 C1 N1 120.32(11)
C2 C1 C6 119.10(11)
C6 C1 N1 120.57(10)
C1 C2 H2 119.4
C3 C2 C1 121.17(11)
C3 C2 H2 119.4
C2 C3 H3 119.4
C2 C3 C4 121.12(11)
C4 C3 H3 119.4
C3 C4 C5 116.68(11)
C3 C4 C16 123.43(11)
C5 C4 C16 119.88(11)
C4 C5 H5 118.1
C6 C5 C4 123.80(11)
C6 C5 H5 118.1
C1 C6 C7 122.95(10)
C5 C6 C1 118.10(11)
C5 C6 C7 118.94(10)
C6 C7 C8 111.24(9)
C6 C7 C14 108.96(10)
C6 C7 C15 109.09(9)
C8 C7 C14 109.62(10)
C8 C7 C15 108.48(10)
C14 C7 C15 109.43(10)
C9 C8 C7 119.29(10)
C9 C8 C13 117.91(11)
C13 C8 C7 122.79(10)
C8 C9 H9 118.1
C8 C9 C10 123.87(11)
C10 C9 H9 118.1
C9 C10 C20 120.11(10)
C11 C10 C9 116.45(11)
C11 C10 C20 123.44(11)
C10 C11 H11 119.3
C12 C11 C10 121.50(11)
C12 C11 H11 119.3
C11 C12 H12 119.5
C11 C12 C13 120.98(11)
C13 C12 H12 119.5
C8 C13 N1 120.75(10)
C12 C13 N1 120.00(10)
C12 C13 C8 119.25(11)
C7 C14 H14A 109.5
C7 C14 H14B 109.5
C7 C14 H14C 109.5
H14A C14 H14B 109.5
H14A C14 H14C 109.5
H14B C14 H14C 109.5
C7 C15 H15A 109.5
C7 C15 H15B 109.5
C7 C15 H15C 109.5
H15A C15 H15B 109.5
H15A C15 H15C 109.5
H15B C15 H15C 109.5
C17 C16 C4 112.04(11)
C17 C16 C18 109.12(12)
C18 C16 C4 108.43(10)
C19 C16 C4 110.30(10)
C19 C16 C17 108.16(12)
C19 C16 C18 108.73(12)
C16 C17 H17A 109.5
C16 C17 H17B 109.5
C16 C17 H17C 109.5
H17A C17 H17B 109.5
H17A C17 H17C 109.5
H17B C17 H17C 109.5
C16 C18 H18A 109.5
C16 C18 H18B 109.5
C16 C18 H18C 109.5
H18A C18 H18B 109.5
H18A C18 H18C 109.5
H18B C18 H18C 109.5
C16 C19 H19A 109.5
C16 C19 H19B 109.5
C16 C19 H19C 109.5
H19A C19 H19B 109.5
H19A C19 H19C 109.5
H19B C19 H19C 109.5
C10 C20 C21 111.28(10)
C10 C20 C22 109.73(10)
C10 C20 C23 109.11(10)
C21 C20 C22 107.90(10)
C21 C20 C23 109.13(11)
C23 C20 C22 109.68(11)
C20 C21 H21A 109.5
C20 C21 H21B 109.5
C20 C21 H21C 109.5
H21A C21 H21B 109.5
H21A C21 H21C 109.5
H21B C21 H21C 109.5
C20 C22 H22A 109.5
C20 C22 H22B 109.5
C20 C22 H22C 109.5
H22A C22 H22B 109.5
H22A C22 H22C 109.5
H22B C22 H22C 109.5
C20 C23 H23A 109.5
C20 C23 H23B 109.5
C20 C23 H23C 109.5
H23A C23 H23B 109.5
H23A C23 H23C 109.5
H23B C23 H23C 109.5
C25 C24 N1 119.77(11)
C29 C24 N1 119.75(11)
C29 C24 C25 120.48(11)
C24 C25 H25 120.0
C26 C25 C24 120.08(12)
C26 C25 H25 120.0
C25 C26 H26 120.4
C25 C26 C27 119.12(12)
C27 C26 H26 120.4
C26 C27 C30 119.36(13)
C28 C27 C26 120.97(11)
C28 C27 C30 119.66(12)
C27 C28 H28 120.4
C29 C28 C27 119.19(12)
C29 C28 H28 120.4
C24 C29 C28 120.15(12)
C24 C29 H29 119.9
C28 C29 H29 119.9
N2 C30 C27 179.73(19)

loop_
_geom_bond_atom_site_label_1
_geom_bond_atom_site_label_2
_geom_bond_distance
N1 C1 1.4039(15)
N1 C13 1.4024(15)
N1 C24 1.4312(15)
N2 C30 1.1401(18)
C1 C2 1.3990(17)
C1 C6 1.4027(16)
C2 H2 0.9500
C2 C3 1.3854(17)
C3 H3 0.9500
C3 C4 1.3947(17)
C4 C5 1.3969(17)
C4 C16 1.5316(17)
C5 H5 0.9500
C5 C6 1.3914(16)
C6 C7 1.5268(16)
C7 C8 1.5288(16)
C7 C14 1.5405(17)
C7 C15 1.5433(17)
C8 C9 1.3943(16)
C8 C13 1.4013(16)
C9 H9 0.9500
C9 C10 1.3967(17)
C10 C11 1.3900(17)
C10 C20 1.5313(16)
C11 H11 0.9500
C11 C12 1.3849(17)
C12 H12 0.9500
C12 C13 1.3962(17)
C14 H14A 0.9800
C14 H14B 0.9800
C14 H14C 0.9800
C15 H15A 0.9800
C15 H15B 0.9800
C15 H15C 0.9800
C16 C17 1.5263(18)
C16 C18 1.5314(18)
C16 C19 1.5264(19)
C17 H17A 0.9800
C17 H17B 0.9800
C17 H17C 0.9800
C18 H18A 0.9800
C18 H18B 0.9800
C18 H18C 0.9800
C19 H19A 0.9800
C19 H19B 0.9800
C19 H19C 0.9800
C20 C21 1.5326(18)
C20 C22 1.5374(18)
C20 C23 1.5360(18)
C21 H21A 0.9800
C21 H21B 0.9800
C21 H21C 0.9800
C22 H22A 0.9800
C22 H22B 0.9800
C22 H22C 0.9800
C23 H23A 0.9800
C23 H23B 0.9800
C23 H23C 0.9800
C24 C25 1.3879(17)
C24 C29 1.3853(17)
C25 H25 0.9500
C25 C26 1.3865(18)
C26 H26 0.9500
C26 C27 1.3943(19)
C27 C28 1.3921(19)
C27 C30 1.4433(18)
C28 H28 0.9500
C28 C29 1.3857(18)
C29 H29 0.9500

loop_
_geom_torsion_atom_site_label_1
_geom_torsion_atom_site_label_2
_geom_torsion_atom_site_label_3
_geom_torsion_atom_site_label_4
_geom_torsion
C1 C6 C7 C8 -1.89(16)
C1 C6 C7 C14 119.07(12)
C1 C6 C7 C15 -121.52(12)
C2 C1 N1 C13 -176.36(11)
C2 C1 N1 C24 -1.87(17)
C2 C1 C6 C5 0.77(17)
C2 C1 C6 C7 -179.73(11)
C3 C4 C16 C17 7.13(18)
C3 C4 C16 C18 -113.36(14)
C3 C4 C16 C19 127.69(13)
C5 C4 C16 C17 -173.68(12)
C5 C4 C16 C18 65.83(15)
C5 C4 C16 C19 -53.13(15)
C5 C6 C1 N1 -179.57(11)
C5 C6 C7 C8 177.61(10)
C5 C6 C7 C14 -61.44(14)
C5 C6 C7 C15 57.97(14)
C6 C1 N1 C13 3.98(18)
C6 C1 N1 C24 178.47(11)
C6 C7 C8 C9 -178.44(10)
C6 C7 C8 C13 0.20(16)
C7 C6 C1 N1 -0.07(18)
C8 C13 N1 C1 -5.69(17)
C8 C13 N1 C24 179.79(11)
C9 C8 C7 C14 60.99(14)
C9 C8 C7 C15 -58.45(14)
C9 C10 C20 C21 -175.50(11)
C9 C10 C20 C22 -56.16(14)
C9 C10 C20 C23 64.03(14)
C11 C10 C20 C21 4.87(16)
C11 C10 C20 C22 124.21(13)
C11 C10 C20 C23 -115.60(13)
C12 C13 N1 C1 173.94(11)
C12 C13 N1 C24 -0.58(17)
C13 C8 C7 C14 -120.37(12)
C13 C8 C7 C15 120.19(12)
C25 C24 N1 C1 100.84(14)
C25 C24 N1 C13 -84.52(15)
C29 C24 N1 C1 -79.44(15)
C29 C24 N1 C13 95.19(14)
